data_4342900
loop_
_publ_author_name
'Mokhtarzadeh, Charles C.'
'Margulieux, Grant W.'
'Carpenter, Alex E.'
'Weidemann, Nils'
'Moore, Curtis E.'
'Rheingold, Arnold L.'
'Figueroa, Joshua S.'

_publ_section_title
;
 Synthesis and protonation of an encumbered iron tetraisocyanide dianion.
;
_journal_issue 11
_journal_name_full 'Inorganic chemistry'
_journal_page_first 5579
_journal_page_last 5587
_journal_paper_doi 10.1021/acs.inorgchem.5b00730
_journal_volume 54
_journal_year 2015
_chemical_formula_moiety 'C25 H25 N'
_chemical_formula_sum 'C25 H25 N'
_chemical_formula_weight 339.46
_chemical_name_common cyclo-CNArMes2_imine
_space_group_crystal_system monoclinic
_space_group_IT_number 14
_space_group_name_Hall '-P 2yn'
_space_group_name_H-M_alt 'P 1 21/n 1'
_symmetry_space_group_name_Hall '-P 2yn'
_symmetry_space_group_name_H-M 'P 1 21/n 1'
_atom_sites_solution_hydrogens geom
_atom_sites_solution_primary direct
_atom_sites_solution_secondary difmap
_audit_creation_date 2015-03-16
_audit_creation_method
;
Olex2 1.2-beta
(compiled 2015.01.26 svn.r3150 for OlexSys, GUI svn.r4998)
;
_cell_angle_alpha 90
_cell_angle_beta 96.205(3)
_cell_angle_gamma 90
_cell_formula_units_Z 4
_cell_length_a 13.7638(11)
_cell_length_b 7.2450(5)
_cell_length_c 18.9715(15)
_cell_measurement_reflns_used 1566
_cell_measurement_temperature 100
_cell_measurement_theta_max 24.422
_cell_measurement_theta_min 2.159
_cell_volume 1880.7(2)
_computing_cell_refinement 'SAINT v8.34A (Bruker, 2013)'
_computing_data_collection 'APEX2 v2013.6-2 (Bruker, 2013)'
_computing_data_reduction 'SAINT v8.34A (Bruker, 2013)'
_computing_molecular_graphics 'Olex2 (Dolomanov et al., 2009)'
_computing_publication_material 'Olex2 (Dolomanov et al., 2009)'
_computing_structure_refinement 'ShelXL (Sheldrick, 2008)'
_computing_structure_solution 'XT (Sheldrick, 2008)'
_diffrn_ambient_temperature 100
_diffrn_detector 'Bruker APEX CCD'
_diffrn_detector_area_resol_mean 8.0
_diffrn_detector_type 'CCD Area Detector'
_diffrn_measured_fraction_theta_full 0.999
_diffrn_measured_fraction_theta_max 0.998
_diffrn_measurement_device 'Kappa Four-Circle Diffractometer'
_diffrn_measurement_device_type 'Bruker X8 APEX'
_diffrn_measurement_method '\w and \f scans'
_diffrn_radiation_monochromator graphite
_diffrn_radiation_probe x-ray
_diffrn_radiation_type MoK\a
_diffrn_radiation_wavelength 0.71073
_diffrn_reflns_av_R_equivalents 0.0608
_diffrn_reflns_av_unetI/netI 0.0700
_diffrn_reflns_laue_measured_fraction_full 0.999
_diffrn_reflns_laue_measured_fraction_max 0.998
_diffrn_reflns_limit_h_max 16
_diffrn_reflns_limit_h_min -16
_diffrn_reflns_limit_k_max 8
_diffrn_reflns_limit_k_min -6
_diffrn_reflns_limit_l_max 22
_diffrn_reflns_limit_l_min -22
_diffrn_reflns_number 12697
_diffrn_reflns_point_group_measured_fraction_full 0.999
_diffrn_reflns_point_group_measured_fraction_max 0.998
_diffrn_reflns_theta_full 25.000
_diffrn_reflns_theta_max 25.382
_diffrn_reflns_theta_min 2.160
_diffrn_source 'sealed tube'
_diffrn_source_type fine-focus
_diffrn_standards_number 0
_exptl_absorpt_coefficient_mu 0.069
_exptl_absorpt_correction_T_max 0.7452
_exptl_absorpt_correction_T_min 0.6349
_exptl_absorpt_correction_type multi-scan
_exptl_absorpt_process_details
;
SADABS-2014/2 (Bruker,2014/2) was used for absorption correction.
wR2(int) was 0.1203 before and 0.0553 after correction.
The Ratio of minimum to maximum transmission is 0.8520.
The \l/2 correction factor is 0.00150.
;
_exptl_crystal_colour 'Light Orange'
_exptl_crystal_colour_modifier light
_exptl_crystal_colour_primary orange
_exptl_crystal_density_diffrn 1.199
_exptl_crystal_description Needle
_exptl_crystal_F_000 728
_exptl_crystal_size_max 0.108
_exptl_crystal_size_mid 0.052
_exptl_crystal_size_min 0.011
_refine_diff_density_max 0.230
_refine_diff_density_min -0.227
_refine_diff_density_rms 0.048
_refine_ls_extinction_method none
_refine_ls_goodness_of_fit_ref 1.024
_refine_ls_hydrogen_treatment constr
_refine_ls_matrix_type full
_refine_ls_number_parameters 240
_refine_ls_number_reflns 3451
_refine_ls_number_restraints 0
_refine_ls_restrained_S_all 1.024
_refine_ls_R_factor_all 0.0868
_refine_ls_R_factor_gt 0.0492
_refine_ls_shift/su_max 0.001
_refine_ls_shift/su_mean 0.000
_refine_ls_structure_factor_coef Fsqd
_refine_ls_weighting_details 'w=1/[\s^2^(Fo^2^)+(0.0447P)^2^+0.4057P] where P=(Fo^2^+2Fc^2^)/3'
_refine_ls_weighting_scheme calc
_refine_ls_wR_factor_gt 0.1026
_refine_ls_wR_factor_ref 0.1188
_reflns_Friedel_coverage 0.000
_reflns_number_gt 2293
_reflns_number_total 3451
_reflns_threshold_expression 'I > 2\s(I)'
_cod_data_source_file ic5b00730_si_002.cif
_cod_data_source_block JFig1009
_cod_depositor_comments
;
The following automatic conversions were performed:

'_diffrn_radiation_probe' value 'X-ray' changed to 'x-ray' according
to
/usr/data/users/saulius/crontab/automatic-downloads/rss-feeds/ACS/lib/dictionaries/cif_core.dic
dictionary named 'cif_core.dic' version 2.4.2 from 2011-04-26.

'_exptl_crystal_colour_modifier' value 'Light' changed to 'light'
according to
/usr/data/users/saulius/crontab/automatic-downloads/rss-feeds/ACS/lib/dictionaries/cif_core.dic
dictionary named 'cif_core.dic' version 2.4.2 from 2011-04-26.

'_exptl_crystal_colour_primary' value 'Orange' changed to 'orange'
according to
/usr/data/users/saulius/crontab/automatic-downloads/rss-feeds/ACS/lib/dictionaries/cif_core.dic
dictionary named 'cif_core.dic' version 2.4.2 from 2011-04-26.

Automatic conversion script
Id: cif_fix_values 3271 2015-04-21 07:52:19Z andrius 

 Adding full bibliography for 4342892--4342900.cif.
;
_cod_database_code 4342900
_shelxl_version_number 2014/6
_shelx_space_group_comment
;
The symmetry employed for this shelxl refinement is uniquely defined
by the following loop, which should always be used as a source of
symmetry information in preference to the above space-group names.
They are only intended as comments.
;
_shelx_estimated_absorpt_t_max 0.999
_shelx_estimated_absorpt_t_min 0.993
_olex2_refinement_description
;
1. Fixed Uiso
 At 1.2 times of:
  All C(H) groups, All C(H,H) groups
 At 1.5 times of:
  All C(H,H,H) groups
2.a Secondary CH2 refined with riding coordinates:
 C2(H2A,H2B)
2.b Aromatic/amide H refined with riding coordinates:
 C4(H4), C19(H19), C1(H1), C14(H14), C13(H13), C12(H12), C6(H6), C21(H21)
2.c Idealised Me refined as rotating group:
 C15(H15A,H15B,H15C), C24(H24A,H24B,H24C), C23(H23A,H23B,H23C), C16(H16A,H16B,
 H16C), C25(H25A,H25B,H25C)
;
_shelx_shelxl_version_number 2014/7
_olex2_submission_special_instructions 'No special instructions were received'

loop_
_space_group_symop_operation_xyz
'x, y, z'
'-x+1/2, y+1/2, -z+1/2'
'-x, -y, -z'
'x-1/2, -y-1/2, z-1/2'

loop_
_atom_site_label
_atom_site_type_symbol
_atom_site_fract_x
_atom_site_fract_y
_atom_site_fract_z
_atom_site_U_iso_or_equiv
_atom_site_adp_type
_atom_site_occupancy
_atom_site_site_symmetry_order
_atom_site_calc_flag
_atom_site_refinement_flags_posn
N1 N 0.67045(13) 0.8654(2) 0.83942(8) 0.0194(4) Uani 1 1 d .
C15 C 1.02792(17) 1.4144(3) 0.81566(12) 0.0285(6) Uani 1 1 d .
H15A H 1.0940 1.3654 0.8138 0.043 Uiso 1 1 calc GR
H15B H 1.0316 1.5319 0.8414 0.043 Uiso 1 1 calc GR
H15C H 0.9968 1.4340 0.7673 0.043 Uiso 1 1 calc GR
C5 C 0.96872(15) 1.2790(3) 0.85317(11) 0.0212(5) Uani 1 1 d .
C4 C 0.93843(15) 1.1135(3) 0.82108(11) 0.0216(5) Uani 1 1 d .
H4 H 0.9574 1.0847 0.7757 0.026 Uiso 1 1 calc R
C3 C 0.88096(15) 0.9890(3) 0.85382(11) 0.0194(5) Uani 1 1 d .
C8 C 0.85082(15) 1.0271(3) 0.92084(10) 0.0187(5) Uani 1 1 d .
C9 C 0.78340(15) 0.8958(3) 0.95207(10) 0.0174(5) Uani 1 1 d .
C10 C 0.69944(15) 0.8224(3) 0.91207(10) 0.0170(5) Uani 1 1 d .
C11 C 0.63459(15) 0.7057(3) 0.94391(10) 0.0175(5) Uani 1 1 d .
C17 C 0.55038(15) 0.6176(3) 0.89925(10) 0.0167(5) Uani 1 1 d .
C18 C 0.56272(15) 0.4386(3) 0.87302(10) 0.0183(5) Uani 1 1 d .
C19 C 0.48675(16) 0.3589(3) 0.82909(10) 0.0200(5) Uani 1 1 d .
H19 H 0.4948 0.2373 0.8119 0.024 Uiso 1 1 calc R
C20 C 0.39983(16) 0.4507(3) 0.80946(10) 0.0208(5) Uani 1 1 d .
C24 C 0.32208(17) 0.3657(3) 0.75721(11) 0.0305(6) Uani 1 1 d .
H24A H 0.3350 0.3971 0.7088 0.046 Uiso 1 1 calc GR
H24B H 0.2579 0.4136 0.7659 0.046 Uiso 1 1 calc GR
H24C H 0.3229 0.2313 0.7630 0.046 Uiso 1 1 calc GR
C23 C 0.65643(16) 0.3344(3) 0.89117(11) 0.0253(5) Uani 1 1 d .
H23A H 0.7116 0.4110 0.8804 0.038 Uiso 1 1 calc GR
H23B H 0.6551 0.2205 0.8632 0.038 Uiso 1 1 calc GR
H23C H 0.6637 0.3037 0.9418 0.038 Uiso 1 1 calc GR
C1 C 0.73438(16) 0.8602(3) 0.79546(11) 0.0209(5) Uani 1 1 d .
H1 H 0.7131 0.8842 0.7470 0.025 Uiso 1 1 calc R
C2 C 0.84083(16) 0.8190(3) 0.81480(11) 0.0228(5) Uani 1 1 d .
H2A H 0.8741 0.7975 0.7718 0.027 Uiso 1 1 calc R
H2B H 0.8494 0.7086 0.8456 0.027 Uiso 1 1 calc R
C14 C 0.80068(16) 0.8438(3) 1.02375(10) 0.0205(5) Uani 1 1 d .
H14 H 0.8572 0.8889 1.0516 0.025 Uiso 1 1 calc R
C13 C 0.73747(16) 0.7289(3) 1.05463(11) 0.0218(5) Uani 1 1 d .
H13 H 0.7509 0.6960 1.1032 0.026 Uiso 1 1 calc R
C12 C 0.65417(16) 0.6610(3) 1.01502(10) 0.0197(5) Uani 1 1 d .
H12 H 0.6105 0.5835 1.0369 0.024 Uiso 1 1 calc R
C7 C 0.88294(15) 1.1924(3) 0.95528(10) 0.0201(5) Uani 1 1 d .
C16 C 0.85597(17) 1.2514(3) 1.02741(11) 0.0258(5) Uani 1 1 d .
H16A H 0.7909 1.2041 1.0340 0.039 Uiso 1 1 calc GR
H16B H 0.8557 1.3865 1.0302 0.039 Uiso 1 1 calc GR
H16C H 0.9039 1.2017 1.0645 0.039 Uiso 1 1 calc GR
C6 C 0.94040(15) 1.3135(3) 0.92008(11) 0.0219(5) Uani 1 1 d .
H6 H 0.9612 1.4253 0.9431 0.026 Uiso 1 1 calc R
C22 C 0.46218(16) 0.7108(3) 0.88218(10) 0.0183(5) Uani 1 1 d .
C21 C 0.38820(16) 0.6262(3) 0.83752(10) 0.0217(5) Uani 1 1 d .
H21 H 0.3283 0.6899 0.8259 0.026 Uiso 1 1 calc R
C25 C 0.44540(17) 0.9000(3) 0.91184(12) 0.0283(6) Uani 1 1 d .
H25A H 0.4372 0.8895 0.9624 0.042 Uiso 1 1 calc GR
H25B H 0.3864 0.9542 0.8865 0.042 Uiso 1 1 calc GR
H25C H 0.5017 0.9790 0.9059 0.042 Uiso 1 1 calc GR

loop_
_atom_site_aniso_label
_atom_site_aniso_U_11
_atom_site_aniso_U_22
_atom_site_aniso_U_33
_atom_site_aniso_U_23
_atom_site_aniso_U_13
_atom_site_aniso_U_12
N1 0.0230(10) 0.0170(9) 0.0175(9) 0.0012(7) -0.0012(8) -0.0052(8)
C15 0.0248(13) 0.0299(13) 0.0306(13) 0.0004(10) 0.0024(11) -0.0043(11)
C5 0.0145(12) 0.0243(12) 0.0242(12) 0.0022(9) -0.0013(9) 0.0003(10)
C4 0.0166(12) 0.0295(13) 0.0189(11) 0.0002(9) 0.0032(9) 0.0018(10)
C3 0.0168(12) 0.0200(11) 0.0208(11) -0.0013(9) -0.0011(9) 0.0024(10)
C8 0.0161(12) 0.0186(11) 0.0209(11) -0.0004(9) -0.0001(9) 0.0021(9)
C9 0.0166(11) 0.0161(11) 0.0196(11) -0.0015(8) 0.0025(9) 0.0037(9)
C10 0.0182(12) 0.0148(10) 0.0180(11) -0.0008(9) 0.0018(9) 0.0033(9)
C11 0.0175(12) 0.0157(11) 0.0189(11) -0.0005(9) 0.0003(9) 0.0046(9)
C17 0.0209(12) 0.0159(11) 0.0137(10) 0.0025(8) 0.0033(9) -0.0024(9)
C18 0.0212(12) 0.0177(11) 0.0166(11) 0.0025(9) 0.0049(9) -0.0003(10)
C19 0.0256(13) 0.0147(11) 0.0205(11) -0.0021(9) 0.0061(10) -0.0040(10)
C20 0.0209(12) 0.0243(12) 0.0174(11) 0.0009(9) 0.0032(9) -0.0034(10)
C24 0.0250(13) 0.0385(15) 0.0271(12) -0.0054(10) -0.0011(11) -0.0045(11)
C23 0.0266(14) 0.0203(12) 0.0286(12) -0.0025(9) 0.0013(10) 0.0040(10)
C1 0.0265(13) 0.0198(12) 0.0158(11) -0.0045(9) 0.0000(10) -0.0058(10)
C2 0.0255(13) 0.0237(12) 0.0200(11) -0.0045(9) 0.0063(10) -0.0016(11)
C14 0.0198(12) 0.0203(11) 0.0200(11) 0.0000(9) -0.0042(9) 0.0015(10)
C13 0.0252(13) 0.0260(12) 0.0138(11) 0.0029(9) 0.0002(10) 0.0022(10)
C12 0.0208(12) 0.0189(11) 0.0200(11) 0.0028(9) 0.0041(9) -0.0007(10)
C7 0.0171(12) 0.0229(12) 0.0191(11) -0.0011(9) -0.0034(9) 0.0018(10)
C16 0.0280(14) 0.0268(12) 0.0226(12) -0.0072(9) 0.0028(10) -0.0025(11)
C6 0.0177(12) 0.0204(12) 0.0264(12) -0.0034(9) -0.0024(10) -0.0022(10)
C22 0.0202(12) 0.0182(11) 0.0166(11) 0.0039(8) 0.0026(9) 0.0009(10)
C21 0.0186(12) 0.0260(12) 0.0207(11) 0.0058(9) 0.0023(9) 0.0015(10)
C25 0.0304(14) 0.0227(12) 0.0312(13) -0.0019(10) 0.0007(11) 0.0041(11)

loop_
_atom_type_symbol
_atom_type_description
_atom_type_scat_dispersion_real
_atom_type_scat_dispersion_imag
_atom_type_scat_source
C C 0.0033 0.0016 'International Tables Vol C Tables 4.2.6.8 and 6.1.1.4'
H H 0.0000 0.0000 'International Tables Vol C Tables 4.2.6.8 and 6.1.1.4'
N N 0.0061 0.0033 'International Tables Vol C Tables 4.2.6.8 and 6.1.1.4'

loop_
_geom_angle_atom_site_label_1
_geom_angle_atom_site_label_2
_geom_angle_atom_site_label_3
_geom_angle
C1 N1 C10 118.94(18)
H15A C15 H15B 109.5
H15A C15 H15C 109.5
H15B C15 H15C 109.5
C5 C15 H15A 109.5
C5 C15 H15B 109.5
C5 C15 H15C 109.5
C4 C5 C15 120.57(19)
C4 C5 C6 117.05(19)
C6 C5 C15 122.37(19)
C5 C4 H4 119.2
C5 C4 C3 121.53(19)
C3 C4 H4 119.2
C4 C3 C8 120.96(19)
C4 C3 C2 120.38(19)
C8 C3 C2 118.35(19)
C3 C8 C9 119.32(18)
C3 C8 C7 118.44(19)
C7 C8 C9 122.20(19)
C10 C9 C8 122.15(17)
C14 C9 C8 120.41(18)
C14 C9 C10 117.42(19)
C9 C10 N1 124.21(18)
C11 C10 N1 114.85(17)
C11 C10 C9 120.86(18)
C10 C11 C17 119.88(17)
C12 C11 C10 119.41(18)
C12 C11 C17 120.48(18)
C18 C17 C11 118.43(18)
C22 C17 C11 121.60(17)
C22 C17 C18 119.95(18)
C17 C18 C23 121.08(18)
C19 C18 C17 118.92(19)
C19 C18 C23 120.00(18)
C18 C19 H19 118.9
C20 C19 C18 122.26(19)
C20 C19 H19 118.9
C19 C20 C24 120.76(19)
C19 C20 C21 117.85(19)
C21 C20 C24 121.35(19)
C20 C24 H24A 109.5
C20 C24 H24B 109.5
C20 C24 H24C 109.5
H24A C24 H24B 109.5
H24A C24 H24C 109.5
H24B C24 H24C 109.5
C18 C23 H23A 109.5
C18 C23 H23B 109.5
C18 C23 H23C 109.5
H23A C23 H23B 109.5
H23A C23 H23C 109.5
H23B C23 H23C 109.5
N1 C1 H1 117.6
N1 C1 C2 124.72(19)
C2 C1 H1 117.6
C3 C2 H2A 110.8
C3 C2 H2B 110.8
C1 C2 C3 104.65(17)
C1 C2 H2A 110.8
C1 C2 H2B 110.8
H2A C2 H2B 108.9
C9 C14 H14 119.2
C13 C14 C9 121.58(19)
C13 C14 H14 119.2
C14 C13 H13 119.8
C14 C13 C12 120.32(19)
C12 C13 H13 119.8
C11 C12 C13 120.4(2)
C11 C12 H12 119.8
C13 C12 H12 119.8
C8 C7 C16 124.15(19)
C6 C7 C8 118.43(19)
C6 C7 C16 117.38(18)
C7 C16 H16A 109.5
C7 C16 H16B 109.5
C7 C16 H16C 109.5
H16A C16 H16B 109.5
H16A C16 H16C 109.5
H16B C16 H16C 109.5
C5 C6 C7 123.53(19)
C5 C6 H6 118.2
C7 C6 H6 118.2
C17 C22 C25 121.14(18)
C21 C22 C17 119.20(18)
C21 C22 C25 119.65(19)
C20 C21 H21 119.1
C22 C21 C20 121.8(2)
C22 C21 H21 119.1
C22 C25 H25A 109.5
C22 C25 H25B 109.5
C22 C25 H25C 109.5
H25A C25 H25B 109.5
H25A C25 H25C 109.5
H25B C25 H25C 109.5

loop_
_geom_bond_atom_site_label_1
_geom_bond_atom_site_label_2
_geom_bond_distance
N1 C10 1.427(2)
N1 C1 1.277(3)
C15 H15A 0.9800
C15 H15B 0.9800
C15 H15C 0.9800
C15 C5 1.502(3)
C5 C4 1.389(3)
C5 C6 1.390(3)
C4 H4 0.9500
C4 C3 1.390(3)
C3 C8 1.407(3)
C3 C2 1.511(3)
C8 C9 1.495(3)
C8 C7 1.412(3)
C9 C10 1.416(3)
C9 C14 1.406(3)
C10 C11 1.412(3)
C11 C17 1.502(3)
C11 C12 1.385(3)
C17 C18 1.406(3)
C17 C22 1.396(3)
C18 C19 1.390(3)
C18 C23 1.502(3)
C19 H19 0.9500
C19 C20 1.384(3)
C20 C24 1.509(3)
C20 C21 1.394(3)
C24 H24A 0.9800
C24 H24B 0.9800
C24 H24C 0.9800
C23 H23A 0.9800
C23 H23B 0.9800
C23 H23C 0.9800
C1 H1 0.9500
C1 C2 1.501(3)
C2 H2A 0.9900
C2 H2B 0.9900
C14 H14 0.9500
C14 C13 1.380(3)
C13 H13 0.9500
C13 C12 1.391(3)
C12 H12 0.9500
C7 C16 1.518(3)
C7 C6 1.398(3)
C16 H16A 0.9800
C16 H16B 0.9800
C16 H16C 0.9800
C6 H6 0.9500
C22 C21 1.394(3)
C22 C25 1.509(3)
C21 H21 0.9500
C25 H25A 0.9800
C25 H25B 0.9800
C25 H25C 0.9800
